data_4128811
loop_
_publ_author_name
'Suyama, Megumi'
'Takano, Shinjiro'
'Nakamura, Toshikazu'
'Tsukuda, Tatsuya'

_publ_section_title
;
 Stoichiometric Formation of Open-Shell
 [PtAu<sub>24</sub>(SC<sub>2</sub>H<sub>4</sub>Ph)<sub>18</sub>]<sup>-</sup>
 via Spontaneous Electron Proportionation between
 [PtAu<sub>24</sub>(SC<sub>2</sub>H<sub>4</sub>Ph)<sub>18</sub>]<sup>2-</sup>
 and
 [PtAu<sub>24</sub>(SC<sub>2</sub>H<sub>4</sub>Ph)<sub>18</sub>]<sup>0</sup>.
;
_journal_issue 36
_journal_name_full 'Journal of the American Chemical Society'
_journal_page_first 14048
_journal_page_last 14051
_journal_paper_doi 10.1021/jacs.9b06254
_journal_volume 141
_journal_year 2019
_chemical_formula_sum 'C158 H178 Au24 Pt S18'
_chemical_formula_weight 7576.36
_space_group_crystal_system triclinic
_space_group_IT_number 2
_space_group_name_Hall '-P 1'
_space_group_name_H-M_alt 'P -1'
_atom_sites_solution_hydrogens geom
_audit_creation_method SHELXL-2018/3
_cell_angle_alpha 65.139(6)
_cell_angle_beta 64.590(7)
_cell_angle_gamma 81.463(9)
_cell_formula_units_Z 1
_cell_length_a 16.134(2)
_cell_length_b 17.690(2)
_cell_length_c 17.7811(18)
_cell_measurement_reflns_used 10868
_cell_measurement_temperature 93(2)
_cell_measurement_theta_max 25.3
_cell_measurement_theta_min 1.9
_cell_volume 4156.0(9)
_computing_structure_refinement 'SHELXL-2018/3 (Sheldrick, 2018)'
_diffrn_ambient_temperature 93(2)
_diffrn_detector_area_resol_mean 28.5714
_diffrn_measured_fraction_theta_full 0.999
_diffrn_measured_fraction_theta_max 0.996
_diffrn_measurement_device_type 'Rigaku AFC11 with Saturn724+'
_diffrn_measurement_method \w
_diffrn_radiation_type MoK\a
_diffrn_radiation_wavelength 0.71075
_diffrn_reflns_av_R_equivalents 0.0592
_diffrn_reflns_av_unetI/netI 0.0604
_diffrn_reflns_Laue_measured_fraction_full 0.999
_diffrn_reflns_Laue_measured_fraction_max 0.996
_diffrn_reflns_limit_h_max 19
_diffrn_reflns_limit_h_min -19
_diffrn_reflns_limit_k_max 21
_diffrn_reflns_limit_k_min -21
_diffrn_reflns_limit_l_max 21
_diffrn_reflns_limit_l_min -21
_diffrn_reflns_number 52541
_diffrn_reflns_point_group_measured_fraction_full 0.999
_diffrn_reflns_point_group_measured_fraction_max 0.996
_diffrn_reflns_theta_full 25.242
_diffrn_reflns_theta_max 25.366
_diffrn_reflns_theta_min 2.273
_diffrn_source 'Rotating anode'
_exptl_absorpt_coefficient_mu 22.192
_exptl_absorpt_correction_T_max 0.682
_exptl_absorpt_correction_T_min 0.291
_exptl_absorpt_correction_type numerical
_exptl_absorpt_process_details 'NUMABS (Rigaku, 1999)'
_exptl_crystal_colour Green
_exptl_crystal_density_diffrn 3.027
_exptl_crystal_description Platelet
_exptl_crystal_F_000 3388
_exptl_crystal_size_max 0.07
_exptl_crystal_size_mid 0.07
_exptl_crystal_size_min 0.02
_refine_diff_density_max 2.306
_refine_diff_density_min -2.316
_refine_diff_density_rms 0.306
_refine_ls_extinction_method none
_refine_ls_goodness_of_fit_ref 1.110
_refine_ls_hydrogen_treatment constr
_refine_ls_matrix_type full
_refine_ls_number_parameters 844
_refine_ls_number_reflns 15189
_refine_ls_number_restraints 439
_refine_ls_restrained_S_all 1.099
_refine_ls_R_factor_all 0.0538
_refine_ls_R_factor_gt 0.0473
_refine_ls_shift/su_max 0.002
_refine_ls_shift/su_mean 0.000
_refine_ls_structure_factor_coef Fsqd
_refine_ls_weighting_details 'w=1/[\s^2^(Fo^2^)+(0.0203P)^2^+47.5681P] where P=(Fo^2^+2Fc^2^)/3'
_refine_ls_weighting_scheme calc
_refine_ls_wR_factor_gt 0.0861
_refine_ls_wR_factor_ref 0.0892
_reflns_Friedel_coverage 0.000
_reflns_number_gt 13890
_reflns_number_total 15189
_reflns_threshold_expression 'I > 2\s(I)'
_cod_data_source_file ja9b06254_si_002.cif
_cod_data_source_block shelxs
_cod_depositor_comments
;
The following automatic conversions were performed:

data item '_exptl_absorpt_correction_type' value 'Numerical' was
changed to 'numerical' in accordance with the
/home/data/users/saulius/crontab/automatic-downloads/current/ACS/lib/dictionaries/cif_core.dic
dictionary named 'cif_core.dic' version 2.4.2 last updated on
2011-04-26.

Automatic conversion script
Id: cif_fix_values 6909 2019-04-08 15:41:33Z antanas 
;
_cod_original_cell_volume 4156.1(9)
_cod_database_code 4128811
_shelx_shelxl_version_number 2018/3
_shelx_space_group_comment
;
The symmetry employed for this shelxl refinement is uniquely defined
by the following loop, which should always be used as a source of
symmetry information in preference to the above space-group names.
They are only intended as comments.
;

loop_
_space_group_symop_operation_xyz
'x, y, z'
'-x, -y, -z'

loop_
_atom_site_label
_atom_site_type_symbol
_atom_site_fract_x
_atom_site_fract_y
_atom_site_fract_z
_atom_site_U_iso_or_equiv
_atom_site_adp_type
_atom_site_occupancy
_atom_site_site_symmetry_order
_atom_site_calc_flag
_atom_site_refinement_flags_posn
_atom_site_refinement_flags_adp
_atom_site_refinement_flags_occupancy
_atom_site_disorder_assembly
_atom_site_disorder_group
Au1 Au -0.07991(3) 0.96587(3) 0.18543(3) 0.01950(11) Uani 1 1 d . . . . .
Au2 Au 0.06347(3) 0.87049(3) 0.11536(4) 0.02218(11) Uani 1 1 d . . . . .
Au3 Au -0.10484(3) 0.85211(3) 0.11479(3) 0.01896(11) Uani 1 1 d . . . . .
Au4 Au -0.18922(3) 1.00170(3) 0.08392(3) 0.02263(11) Uani 1 1 d . . . . .
Au5 Au -0.04717(3) 1.12971(3) 0.05715(3) 0.01951(11) Uani 1 1 d . . . . .
Au6 Au 0.10925(3) 1.04219(3) 0.06442(3) 0.02077(11) Uani 1 1 d . . . . .
Au7 Au -0.07752(3) 0.77237(3) 0.30729(4) 0.02457(12) Uani 1 1 d . . . . .
Au8 Au -0.23741(3) 1.08145(3) 0.22781(4) 0.02389(12) Uani 1 1 d . . . . .
Au9 Au -0.02328(3) 1.09854(3) 0.23098(3) 0.02413(12) Uani 1 1 d . . . . .
Au10 Au 0.00738(3) 0.69994(3) 0.12941(3) 0.02149(11) Uani 1 1 d . . . . .
Au11 Au -0.29710(3) 0.85891(3) 0.09240(3) 0.02189(11) Uani 1 1 d . . . . .
Au12 Au -0.27660(3) 1.07113(3) -0.05802(4) 0.02381(12) Uani 1 1 d . . . . .
Pt1 Pt 0.000000 1.000000 0.000000 0.01755(14) Uani 1 2 d S . P . .
S1 S -0.0932(2) 0.8887(2) 0.3390(2) 0.0286(8) Uani 1 1 d . . . . .
S2 S -0.0596(2) 0.65053(18) 0.2861(2) 0.0242(7) Uani 1 1 d . . . . .
S3 S 0.0859(2) 0.73033(18) -0.0239(2) 0.0238(7) Uani 1 1 d . . . . .
S4 S -0.3126(2) 1.0747(2) 0.1465(3) 0.0347(9) Uani 1 1 d D . . . .
S5 S -0.1783(2) 1.10755(19) 0.3118(2) 0.0275(8) Uani 1 1 d . . . . .
S6 S 0.1336(2) 1.0843(2) 0.1649(2) 0.0267(7) Uani 1 1 d . . . . .
S7 S -0.2251(2) 0.75349(18) 0.1703(2) 0.0227(7) Uani 1 1 d . . . . .
S8 S -0.3791(2) 0.95781(19) 0.0212(2) 0.0259(7) Uani 1 1 d . . . . .
S9 S -0.1923(2) 1.19652(19) -0.1387(2) 0.0270(8) Uani 1 1 d . . . . .
C1A C -0.2048(11) 0.8816(9) 0.4307(11) 0.051(5) Uani 1 1 d . . . . .
H1A1 H -0.203120 0.838776 0.487930 0.061 Uiso 1 1 calc R U . . .
H1A2 H -0.215850 0.935619 0.436944 0.061 Uiso 1 1 calc R U . . .
C1B C -0.2812(11) 0.8611(9) 0.4201(10) 0.045(4) Uani 1 1 d . . . . .
H1B1 H -0.270861 0.808431 0.410986 0.054 Uiso 1 1 calc R U . . .
H1B2 H -0.288623 0.905948 0.366697 0.054 Uiso 1 1 calc R U . . .
C1C C -0.3734(7) 0.8510(9) 0.5132(9) 0.089(6) Uani 1 1 d G U . . .
C1D C -0.3819(8) 0.7904(8) 0.5975(11) 0.123(8) Uani 1 1 d G U . . .
H1D H -0.332631 0.754942 0.602901 0.147 Uiso 1 1 calc R U . . .
C1E C -0.4627(10) 0.7817(8) 0.6740(9) 0.136(9) Uani 1 1 d G U . . .
H1E H -0.468524 0.740232 0.731626 0.164 Uiso 1 1 calc R U . . .
C1F C -0.5348(7) 0.8336(8) 0.6661(9) 0.086(6) Uani 1 1 d G U . . .
H1F H -0.589996 0.827589 0.718372 0.103 Uiso 1 1 calc R U . . .
C1G C -0.5263(8) 0.8942(8) 0.5818(11) 0.112(7) Uani 1 1 d G U . . .
H1G H -0.575576 0.929656 0.576393 0.134 Uiso 1 1 calc R U . . .
C1H C -0.4455(10) 0.9029(8) 0.5053(8) 0.118(8) Uani 1 1 d G U . . .
H1H H -0.439685 0.944367 0.447666 0.141 Uiso 1 1 calc R U . . .
C2A C 0.0347(9) 0.6011(8) 0.3198(9) 0.028(3) Uani 1 1 d . . . . .
H2A1 H 0.085319 0.642990 0.291339 0.034 Uiso 1 1 calc R U . . .
H2A2 H 0.012635 0.580715 0.386547 0.034 Uiso 1 1 calc R U . . .
C2B C 0.0703(9) 0.5292(8) 0.2914(10) 0.029(3) Uani 1 1 d . . . . .
H2B1 H 0.091888 0.549730 0.224695 0.035 Uiso 1 1 calc R U . . .
H2B2 H 0.019649 0.487393 0.320098 0.035 Uiso 1 1 calc R U . . .
C2C C 0.1485(5) 0.4882(5) 0.3183(7) 0.032(3) Uani 1 1 d G U . . .
C2D C 0.2390(6) 0.5143(5) 0.2580(6) 0.044(4) Uani 1 1 d G U . . .
H2D H 0.251899 0.558696 0.200225 0.053 Uiso 1 1 calc R U . . .
C2E C 0.3104(5) 0.4754(7) 0.2823(8) 0.059(5) Uani 1 1 d G U . . .
H2E H 0.372235 0.493223 0.241124 0.071 Uiso 1 1 calc R U . . .
C2F C 0.2915(7) 0.4104(7) 0.3669(9) 0.076(6) Uani 1 1 d G U . . .
H2F H 0.340345 0.383856 0.383487 0.091 Uiso 1 1 calc R U . . .
C2G C 0.2011(8) 0.3844(6) 0.4272(7) 0.076(6) Uani 1 1 d G U . . .
H2G H 0.188118 0.339961 0.484952 0.092 Uiso 1 1 calc R U . . .
C2H C 0.1296(5) 0.4233(6) 0.4029(6) 0.052(4) Uani 1 1 d G U . . .
H2H H 0.067780 0.405433 0.444054 0.062 Uiso 1 1 calc R U . . .
C3A C 0.0204(9) 0.6821(8) -0.0545(9) 0.029(3) Uani 1 1 d . . . . .
H3A1 H 0.043500 0.706667 -0.121576 0.035 Uiso 1 1 calc R U . . .
H3A2 H 0.033766 0.622143 -0.035596 0.035 Uiso 1 1 calc R U . . .
C3B C -0.0840(8) 0.6893(8) -0.0156(9) 0.028(3) Uani 1 1 d . . . . .
H3B1 H -0.100091 0.748260 -0.039888 0.034 Uiso 1 1 calc R U . . .
H3B2 H -0.109083 0.668552 0.051413 0.034 Uiso 1 1 calc R U . . .
C3C C -0.1250(6) 0.6369(5) -0.0428(7) 0.033(3) Uani 1 1 d G U . . .
C3D C -0.1327(6) 0.5507(5) 0.0042(6) 0.043(3) Uani 1 1 d G U . . .
H3D H -0.112021 0.525172 0.051645 0.051 Uiso 1 1 calc R U . . .
C3E C -0.1707(6) 0.5020(4) -0.0182(7) 0.060(4) Uani 1 1 d G U . . .
H3E H -0.175927 0.443100 0.013958 0.072 Uiso 1 1 calc R U . . .
C3F C -0.2009(6) 0.5394(6) -0.0875(8) 0.063(4) Uani 1 1 d G U . . .
H3F H -0.226845 0.506035 -0.102835 0.075 Uiso 1 1 calc R U . . .
C3G C -0.1932(6) 0.6255(7) -0.1345(6) 0.054(4) Uani 1 1 d G U . . .
H3G H -0.213857 0.651042 -0.181942 0.065 Uiso 1 1 calc R U . . .
C3H C -0.1552(6) 0.6742(5) -0.1121(6) 0.041(3) Uani 1 1 d G U . . .
H3H H -0.149951 0.733115 -0.144256 0.049 Uiso 1 1 calc R U . . .
C4AA C -0.4020(10) 0.9887(12) 0.2320(14) 0.034(5) Uani 0.65 1 d D U P A 1
H4A1 H -0.385935 0.939466 0.216190 0.041 Uiso 0.65 1 calc R U P A 1
H4A2 H -0.402941 0.972188 0.292895 0.041 Uiso 0.65 1 calc R U P A 1
C4BA C -0.4960(11) 1.0158(12) 0.2346(15) 0.032(4) Uani 0.55 1 d D U P A 1
H4B1 H -0.513187 1.063845 0.252350 0.039 Uiso 0.55 1 calc R U P A 1
H4B2 H -0.494917 1.033748 0.173366 0.039 Uiso 0.55 1 calc R U P A 1
C4CA C -0.5662(9) 0.9452(9) 0.3015(10) 0.030(4) Uani 0.65 1 d D U P A 1
C4DA C -0.5851(17) 0.8837(15) 0.280(2) 0.025(5) Uani 0.5 1 d D U P A 1
H4DA H -0.550838 0.885635 0.220464 0.031 Uiso 0.5 1 calc R U P A 1
C4HA C -0.6217(12) 0.9397(13) 0.3893(12) 0.033(4) Uani 0.65 1 d D U P A 1
H4HA H -0.614788 0.981246 0.407093 0.040 Uiso 0.65 1 calc R U P A 1
C4AB C -0.4285(14) 1.0284(18) 0.206(2) 0.028(7) Uani 0.35 1 d D U P A 2
H4A3 H -0.471377 1.062898 0.236725 0.034 Uiso 0.35 1 calc R U P A 2
H4A4 H -0.449257 1.025652 0.162164 0.034 Uiso 0.35 1 calc R U P A 2
C4BB C -0.4278(14) 0.9411(16) 0.2755(19) 0.032(5) Uani 0.45 1 d D U P A 2
H4B3 H -0.406319 0.944053 0.318708 0.038 Uiso 0.45 1 calc R U P A 2
H4B4 H -0.385090 0.906742 0.244463 0.038 Uiso 0.45 1 calc R U P A 2
C4CB C -0.5271(12) 0.900(2) 0.3283(17) 0.031(5) Uani 0.35 1 d D U P A 2
C4DB C -0.5536(18) 0.869(2) 0.282(2) 0.032(5) Uani 0.5 1 d D U P A 2
H4DB H -0.516766 0.875129 0.220754 0.038 Uiso 0.5 1 calc R U P A 2
C4HB C -0.580(2) 0.905(3) 0.4103(19) 0.033(6) Uani 0.35 1 d D U P A 2
H4HB H -0.556760 0.922813 0.440964 0.039 Uiso 0.35 1 calc R U P A 2
C4E C -0.6467(9) 0.8248(8) 0.3372(12) 0.053(5) Uani 1 1 d D . . . .
H4E H -0.654639 0.782861 0.320485 0.063 Uiso 1 1 calc R U . A 1
C4F C -0.7017(8) 0.8226(9) 0.4235(10) 0.054(5) Uani 1 1 d D . . . .
H4F H -0.751081 0.782577 0.463983 0.065 Uiso 1 1 calc R U . . .
C4G C -0.6841(9) 0.8776(10) 0.4489(9) 0.054(5) Uani 1 1 d D . . . .
H4G H -0.716433 0.872331 0.509933 0.065 Uiso 1 1 calc R U . A 1
C5A C -0.1992(9) 1.2185(7) 0.2866(9) 0.027(3) Uani 1 1 d . . . . .
H5A1 H -0.186224 1.248591 0.221250 0.032 Uiso 1 1 calc R U . . .
H5A2 H -0.264711 1.225116 0.321879 0.032 Uiso 1 1 calc R U . . .
C5B C -0.1398(9) 1.2565(7) 0.3095(9) 0.030(3) Uani 1 1 d . . . . .
H5B1 H -0.155482 1.228287 0.375472 0.037 Uiso 1 1 calc R U . . .
H5B2 H -0.074601 1.246538 0.277063 0.037 Uiso 1 1 calc R U . . .
C5C C -0.1515(6) 1.3488(4) 0.2843(7) 0.033(3) Uani 1 1 d G . . . .
C5D C -0.2387(5) 1.3784(5) 0.3179(7) 0.064(6) Uani 1 1 d G . . . .
H5D H -0.290419 1.340564 0.355690 0.077 Uiso 1 1 calc R U . . .
C5E C -0.2502(5) 1.4633(6) 0.2962(8) 0.068(6) Uani 1 1 d G . . . .
H5E H -0.309764 1.483550 0.319148 0.081 Uiso 1 1 calc R U . . .
C5F C -0.1745(7) 1.5187(4) 0.2409(7) 0.049(4) Uani 1 1 d G . . . .
H5F H -0.182345 1.576747 0.226085 0.059 Uiso 1 1 calc R U . . .
C5G C -0.0873(6) 1.4891(4) 0.2073(6) 0.034(3) Uani 1 1 d G . . . .
H5G H -0.035580 1.526959 0.169565 0.041 Uiso 1 1 calc R U . . .
C5H C -0.0758(5) 1.4042(5) 0.2291(6) 0.031(3) Uani 1 1 d G . . . .
H5H H -0.016233 1.383973 0.206107 0.037 Uiso 1 1 calc R U . . .
C6A C 0.1496(11) 0.9856(9) 0.2515(11) 0.050(4) Uani 1 1 d . . . . .
H6A1 H 0.108687 0.940575 0.265448 0.061 Uiso 1 1 calc R U . . .
H6A2 H 0.213911 0.968619 0.229043 0.061 Uiso 1 1 calc R U . . .
C6B C 0.1237(13) 1.0031(12) 0.3439(12) 0.071(6) Uani 1 1 d . . . . .
H6B1 H 0.056821 1.011334 0.369954 0.085 Uiso 1 1 calc R U . . .
H6B2 H 0.136678 0.952437 0.389302 0.085 Uiso 1 1 calc R U . . .
C6C C 0.1704(10) 1.0726(7) 0.3317(10) 0.078(5) Uani 1 1 d G U . . .
C6D C 0.1195(7) 1.1347(9) 0.3577(9) 0.076(5) Uani 1 1 d G U . . .
H6D H 0.054297 1.129496 0.385625 0.092 Uiso 1 1 calc R U . . .
C6E C 0.1638(10) 1.2045(8) 0.3429(10) 0.090(6) Uani 1 1 d G U . . .
H6E H 0.128948 1.246957 0.360704 0.108 Uiso 1 1 calc R U . . .
C6F C 0.2591(10) 1.2121(8) 0.3021(11) 0.113(8) Uani 1 1 d G U . . .
H6F H 0.289442 1.259798 0.291978 0.136 Uiso 1 1 calc R U . . .
C6G C 0.3101(7) 1.1500(10) 0.2761(11) 0.133(8) Uani 1 1 d G U . . .
H6G H 0.375285 1.155177 0.248173 0.159 Uiso 1 1 calc R U . . .
C6H C 0.2658(10) 1.0802(9) 0.2909(11) 0.112(7) Uani 1 1 d G U . . .
H6H H 0.300635 1.037715 0.273094 0.135 Uiso 1 1 calc R U . . .
C7A C -0.2939(8) 0.7307(8) 0.2899(9) 0.027(3) Uani 1 1 d . . . . .
H7A1 H -0.259361 0.694434 0.325577 0.033 Uiso 1 1 calc R U . . .
H7A2 H -0.304257 0.783471 0.298943 0.033 Uiso 1 1 calc R U . . .
C7B C -0.3861(8) 0.6882(8) 0.3257(10) 0.037(4) Uani 1 1 d . . . . .
H7B1 H -0.376820 0.639066 0.310368 0.044 Uiso 1 1 calc R U . . .
H7B2 H -0.424556 0.727216 0.296450 0.044 Uiso 1 1 calc R U . . .
C7C C -0.4353(7) 0.6607(6) 0.4285(5) 0.047(4) Uani 1 1 d G . . . .
C7D C -0.4828(8) 0.7162(5) 0.4678(8) 0.087(8) Uani 1 1 d G . . . .
H7D H -0.487225 0.772502 0.430364 0.104 Uiso 1 1 calc R U . . .
C7E C -0.5240(8) 0.6892(7) 0.5617(8) 0.094(8) Uani 1 1 d G . . . .
H7E H -0.556537 0.727124 0.588558 0.113 Uiso 1 1 calc R U . . .
C7F C -0.5176(8) 0.6068(7) 0.6164(6) 0.077(7) Uani 1 1 d G . . . .
H7F H -0.545757 0.588360 0.680658 0.093 Uiso 1 1 calc R U . . .
C7G C -0.4700(8) 0.5513(5) 0.5772(7) 0.051(5) Uani 1 1 d G . . . .
H7G H -0.465666 0.494973 0.614565 0.061 Uiso 1 1 calc R U . . .
C7H C -0.4289(7) 0.5783(6) 0.4832(7) 0.049(4) Uani 1 1 d G . . . .
H7H H -0.396354 0.540351 0.456371 0.059 Uiso 1 1 calc R U . . .
C8A C -0.3816(8) 0.9267(7) -0.0635(9) 0.028(3) Uani 1 1 d . . . . .
H8A1 H -0.391071 0.976410 -0.112241 0.034 Uiso 1 1 calc R U . . .
H8A2 H -0.321631 0.904159 -0.091117 0.034 Uiso 1 1 calc R U . . .
C8B C -0.4572(9) 0.8615(8) -0.0229(10) 0.033(3) Uani 1 1 d . . . . .
H8B1 H -0.516649 0.884431 0.005405 0.039 Uiso 1 1 calc R U . . .
H8B2 H -0.459274 0.851477 -0.072826 0.039 Uiso 1 1 calc R U . . .
C8C C -0.4477(5) 0.7786(4) 0.0474(5) 0.027(3) Uani 1 1 d G . . . .
C8D C -0.3741(5) 0.7294(5) 0.0221(5) 0.031(3) Uani 1 1 d G . . . .
H8D H -0.328027 0.749363 -0.038253 0.037 Uiso 1 1 calc R U . . .
C8E C -0.3679(5) 0.6511(5) 0.0850(6) 0.041(4) Uani 1 1 d G . . . .
H8E H -0.317622 0.617542 0.067669 0.049 Uiso 1 1 calc R U . . .
C8F C -0.4353(6) 0.6220(4) 0.1732(5) 0.032(3) Uani 1 1 d G . . . .
H8F H -0.431079 0.568472 0.216217 0.038 Uiso 1 1 calc R U . . .
C8G C -0.5089(5) 0.6711(5) 0.1985(4) 0.041(4) Uani 1 1 d G . . . .
H8G H -0.554943 0.651222 0.258845 0.049 Uiso 1 1 calc R U . . .
C8H C -0.5151(5) 0.7494(5) 0.1356(6) 0.031(3) Uani 1 1 d G . . . .
H8H H -0.565349 0.783043 0.152924 0.037 Uiso 1 1 calc R U . . .
C9A C -0.2382(8) 1.2494(7) -0.0610(9) 0.026(3) Uani 1 1 d . . . . .
H9A1 H -0.230927 1.214061 -0.004011 0.032 Uiso 1 1 calc R U . . .
H9A2 H -0.202628 1.302421 -0.088739 0.032 Uiso 1 1 calc R U . . .
C9B C -0.3402(8) 1.2679(9) -0.0389(10) 0.033(3) Uani 1 1 d . . . . .
H9B1 H -0.347602 1.299409 -0.096478 0.039 Uiso 1 1 calc R U . . .
H9B2 H -0.375818 1.214454 -0.007524 0.039 Uiso 1 1 calc R U . . .
C9C C -0.3802(6) 1.3177(6) 0.0206(7) 0.034(3) Uani 1 1 d G . . . .
C9D C -0.4630(7) 1.3555(7) 0.0240(8) 0.069(6) Uani 1 1 d G . . . .
H9D H -0.492283 1.349813 -0.009764 0.083 Uiso 1 1 calc R U . . .
C9E C -0.5028(6) 1.4018(8) 0.0767(10) 0.101(9) Uani 1 1 d G . . . .
H9E H -0.559281 1.427622 0.079009 0.121 Uiso 1 1 calc R U . . .
C9F C -0.4598(7) 1.4101(7) 0.1260(8) 0.073(6) Uani 1 1 d G . . . .
H9F H -0.487042 1.441730 0.162070 0.088 Uiso 1 1 calc R U . . .
C9G C -0.3771(7) 1.3723(7) 0.1226(7) 0.053(5) Uani 1 1 d G . . . .
H9G H -0.347804 1.378032 0.156359 0.063 Uiso 1 1 calc R U . . .
C9H C -0.3373(5) 1.3261(6) 0.0699(7) 0.044(4) Uani 1 1 d G . . . .
H9H H -0.280804 1.300222 0.067587 0.053 Uiso 1 1 calc R U . . .
C10A C -0.8147(6) 0.6328(6) 0.4594(7) 0.041(4) Uani 1 1 d G . . . .
C10B C -0.8242(6) 0.6887(7) 0.3808(5) 0.050(4) Uani 1 1 d G . . . .
H10B H -0.784979 0.686428 0.323955 0.060 Uiso 1 1 calc R U . . .
C10C C -0.8911(7) 0.7480(6) 0.3854(6) 0.057(5) Uani 1 1 d G . . . .
H10C H -0.897547 0.786288 0.331725 0.068 Uiso 1 1 calc R U . . .
C10D C -0.9484(6) 0.7514(6) 0.4687(7) 0.058(5) Uani 1 1 d G . . . .
H10D H -0.994145 0.791939 0.471819 0.069 Uiso 1 1 calc R U . . .
C10E C -0.9390(6) 0.6954(7) 0.5473(6) 0.058(5) Uani 1 1 d G . . . .
H10E H -0.978176 0.697731 0.604144 0.069 Uiso 1 1 calc R U . . .
C10F C -0.8721(7) 0.6361(6) 0.5427(5) 0.051(4) Uani 1 1 d G . . . .
H10F H -0.865609 0.597870 0.596376 0.061 Uiso 1 1 calc R U . . .
C10G C -0.7402(13) 0.5722(11) 0.4536(13) 0.072(6) Uani 1 1 d . . . . .
H10A H -0.743129 0.537630 0.514650 0.109 Uiso 1 1 calc R U . . .
H10G H -0.747797 0.536623 0.426971 0.109 Uiso 1 1 calc R U . . .
H10H H -0.680579 0.602520 0.415456 0.109 Uiso 1 1 calc R U . . .

loop_
_atom_site_aniso_label
_atom_site_aniso_U_11
_atom_site_aniso_U_22
_atom_site_aniso_U_33
_atom_site_aniso_U_23
_atom_site_aniso_U_13
_atom_site_aniso_U_12
Au1 0.0176(2) 0.0141(2) 0.0236(3) -0.0085(2) -0.0047(2) 0.00030(19)
Au2 0.0160(2) 0.0158(2) 0.0336(3) -0.0107(2) -0.0089(2) 0.00232(19)
Au3 0.0151(2) 0.0131(2) 0.0250(3) -0.0075(2) -0.0045(2) -0.00112(18)
Au4 0.0175(2) 0.0212(3) 0.0266(3) -0.0117(2) -0.0060(2) 0.0048(2)
Au5 0.0188(2) 0.0131(2) 0.0240(3) -0.0093(2) -0.0045(2) 0.00060(19)
Au6 0.0161(2) 0.0180(2) 0.0290(3) -0.0118(2) -0.0075(2) 0.00032(19)
Au7 0.0240(3) 0.0163(2) 0.0306(3) -0.0088(2) -0.0097(2) 0.0021(2)
Au8 0.0208(2) 0.0178(2) 0.0295(3) -0.0138(2) -0.0022(2) -0.0016(2)
Au9 0.0279(3) 0.0187(2) 0.0260(3) -0.0107(2) -0.0094(2) 0.0006(2)
Au10 0.0203(2) 0.0133(2) 0.0314(3) -0.0092(2) -0.0108(2) 0.00109(19)
Au11 0.0186(2) 0.0165(2) 0.0312(3) -0.0092(2) -0.0106(2) -0.00051(19)
Au12 0.0182(2) 0.0180(2) 0.0392(3) -0.0128(2) -0.0144(2) 0.0023(2)
Pt1 0.0150(3) 0.0126(3) 0.0219(4) -0.0088(3) -0.0023(3) -0.0013(3)
S1 0.038(2) 0.0191(16) 0.0254(18) -0.0098(15) -0.0084(15) -0.0001(15)
S2 0.0232(16) 0.0149(15) 0.0329(19) -0.0080(14) -0.0120(15) 0.0016(13)
S3 0.0197(16) 0.0149(15) 0.037(2) -0.0138(15) -0.0081(14) 0.0019(13)
S4 0.0189(17) 0.045(2) 0.050(2) -0.035(2) -0.0103(16) 0.0109(16)
S5 0.0305(18) 0.0178(16) 0.0301(19) -0.0121(15) -0.0055(15) -0.0016(14)
S6 0.0279(18) 0.0253(17) 0.0312(19) -0.0129(16) -0.0138(15) -0.0001(14)
S7 0.0205(16) 0.0152(15) 0.0306(19) -0.0092(14) -0.0081(14) -0.0010(13)
S8 0.0178(16) 0.0200(16) 0.043(2) -0.0138(16) -0.0142(15) 0.0030(13)
S9 0.0195(16) 0.0202(16) 0.044(2) -0.0124(16) -0.0164(15) 0.0015(13)
C1A 0.050(10) 0.019(8) 0.057(11) -0.009(8) -0.007(9) 0.001(7)
C1B 0.063(11) 0.038(9) 0.038(10) -0.020(8) -0.020(8) 0.007(8)
C1C 0.048(9) 0.066(11) 0.113(12) -0.038(9) 0.008(9) -0.010(8)
C1D 0.068(10) 0.069(11) 0.127(13) -0.021(10) 0.029(9) 0.013(9)
C1E 0.067(10) 0.076(11) 0.143(13) -0.019(11) 0.039(10) 0.003(9)
C1F 0.059(9) 0.048(9) 0.117(12) -0.051(8) 0.016(9) -0.009(7)
C1G 0.087(11) 0.074(11) 0.110(13) -0.047(9) 0.026(9) 0.005(9)
C1H 0.080(11) 0.081(11) 0.114(12) -0.040(10) 0.023(9) 0.021(9)
C2A 0.035(8) 0.028(7) 0.025(7) -0.008(6) -0.018(6) 0.005(6)
C2B 0.030(7) 0.025(7) 0.040(9) -0.014(7) -0.021(7) 0.003(6)
C2C 0.032(7) 0.014(6) 0.062(10) -0.017(7) -0.034(7) 0.016(6)
C2D 0.040(9) 0.039(9) 0.061(11) -0.030(8) -0.018(8) 0.000(7)
C2E 0.021(8) 0.075(11) 0.114(15) -0.070(11) -0.029(9) 0.014(8)
C2F 0.073(12) 0.041(10) 0.158(18) -0.044(11) -0.088(13) 0.025(9)
C2G 0.082(13) 0.033(9) 0.116(16) 0.006(10) -0.073(12) -0.012(9)
C2H 0.050(9) 0.035(8) 0.075(12) -0.002(8) -0.051(9) 0.008(7)
C3A 0.032(8) 0.021(7) 0.028(8) -0.016(6) 0.000(6) -0.005(6)
C3B 0.028(7) 0.030(7) 0.030(8) -0.016(7) -0.010(6) 0.001(6)
C3C 0.022(7) 0.043(6) 0.053(8) -0.041(6) -0.010(6) 0.001(5)
C3D 0.029(7) 0.039(6) 0.074(10) -0.041(6) -0.016(7) 0.005(6)
C3E 0.029(8) 0.070(9) 0.103(12) -0.071(9) -0.011(8) 0.004(7)
C3F 0.028(8) 0.095(9) 0.110(12) -0.096(9) -0.017(8) 0.016(7)
C3G 0.017(7) 0.101(9) 0.083(10) -0.080(9) -0.016(7) 0.018(7)
C3H 0.015(6) 0.058(8) 0.059(9) -0.041(7) -0.009(6) 0.006(6)
C4AA 0.008(7) 0.047(11) 0.039(11) -0.019(9) -0.003(7) 0.004(7)
C4BA 0.011(7) 0.041(8) 0.032(8) -0.013(7) 0.000(6) 0.006(6)
C4CA 0.013(6) 0.040(8) 0.027(7) -0.011(6) -0.004(5) 0.005(6)
C4DA 0.011(11) 0.040(10) 0.019(9) -0.013(8) -0.003(9) 0.011(8)
C4HA 0.027(9) 0.039(10) 0.030(7) -0.019(7) 0.000(6) -0.003(8)
C4AB 0.010(10) 0.040(11) 0.029(11) -0.012(9) -0.009(9) 0.013(9)
C4BB 0.017(8) 0.042(11) 0.026(10) -0.011(8) -0.004(7) 0.011(7)
C4CB 0.015(8) 0.043(9) 0.026(8) -0.007(7) -0.008(6) 0.010(7)
C4DB 0.012(11) 0.046(11) 0.023(9) -0.014(8) 0.002(9) 0.012(9)
C4HB 0.017(10) 0.046(12) 0.024(9) -0.006(9) -0.005(8) 0.000(10)
C4E 0.031(9) 0.056(11) 0.073(13) -0.041(10) -0.007(9) -0.005(8)
C4F 0.035(9) 0.074(12) 0.048(11) -0.030(10) -0.002(8) -0.012(9)
C4G 0.056(11) 0.065(12) 0.020(8) -0.014(8) 0.005(8) -0.016(9)
C5A 0.030(7) 0.012(6) 0.036(8) -0.007(6) -0.012(6) -0.002(5)
C5B 0.038(8) 0.018(7) 0.024(8) 0.001(6) -0.010(6) -0.005(6)
C5C 0.029(8) 0.018(7) 0.043(9) -0.011(7) -0.006(7) -0.001(6)
C5D 0.050(11) 0.027(9) 0.105(17) -0.034(10) -0.013(11) -0.004(8)
C5E 0.043(10) 0.050(11) 0.123(19) -0.045(12) -0.033(12) -0.002(9)
C5F 0.064(11) 0.033(9) 0.073(13) -0.033(9) -0.038(10) 0.012(8)
C5G 0.037(8) 0.022(7) 0.037(9) -0.007(7) -0.009(7) -0.016(6)
C5H 0.037(8) 0.020(7) 0.041(9) -0.017(7) -0.015(7) 0.001(6)
C6A 0.057(11) 0.023(8) 0.059(12) -0.003(8) -0.031(9) 0.019(8)
C6B 0.074(14) 0.086(15) 0.042(11) -0.002(11) -0.035(10) -0.004(12)
C6C 0.091(11) 0.098(12) 0.087(14) -0.056(11) -0.061(11) 0.022(10)
C6D 0.098(12) 0.079(11) 0.083(13) -0.036(10) -0.064(11) 0.020(9)
C6E 0.098(11) 0.101(13) 0.098(15) -0.070(13) -0.036(12) 0.014(10)
C6F 0.097(12) 0.145(16) 0.137(18) -0.115(15) -0.023(13) 0.003(11)
C6G 0.099(13) 0.165(17) 0.19(2) -0.154(16) -0.023(14) -0.001(11)
C6H 0.094(11) 0.159(16) 0.159(18) -0.140(15) -0.044(13) 0.010(11)
C7A 0.025(7) 0.024(7) 0.033(8) -0.007(6) -0.016(6) 0.002(6)
C7B 0.018(7) 0.031(8) 0.048(10) -0.002(7) -0.013(7) -0.007(6)
C7C 0.013(7) 0.049(10) 0.045(10) -0.005(8) 0.003(7) 0.002(7)
C7D 0.055(12) 0.045(11) 0.083(16) -0.020(11) 0.035(11) -0.004(9)
C7E 0.068(14) 0.067(15) 0.095(19) -0.035(14) 0.019(13) -0.012(12)
C7F 0.065(13) 0.052(12) 0.063(14) -0.016(11) 0.013(10) 0.001(10)
C7G 0.080(13) 0.035(9) 0.060(12) -0.017(9) -0.051(11) 0.003(9)
C7H 0.086(13) 0.036(9) 0.052(11) -0.030(8) -0.044(10) 0.018(9)
C8A 0.019(7) 0.021(7) 0.035(8) -0.001(6) -0.009(6) -0.009(5)
C8B 0.030(8) 0.030(8) 0.053(10) -0.018(7) -0.029(7) 0.002(6)
C8C 0.019(7) 0.029(7) 0.039(8) -0.011(7) -0.020(6) 0.000(6)
C8D 0.026(7) 0.017(7) 0.039(9) -0.006(6) -0.009(6) 0.005(6)
C8E 0.020(7) 0.048(10) 0.053(10) -0.024(9) -0.010(7) 0.001(7)
C8F 0.032(8) 0.019(7) 0.045(9) -0.006(7) -0.024(7) -0.001(6)
C8G 0.048(10) 0.036(9) 0.040(9) -0.009(8) -0.020(8) -0.010(7)
C8H 0.027(7) 0.033(8) 0.041(9) -0.017(7) -0.017(7) -0.005(6)
C9A 0.018(6) 0.020(7) 0.049(9) -0.015(7) -0.019(6) 0.001(5)
C9B 0.014(6) 0.044(9) 0.040(9) -0.026(8) -0.002(6) -0.001(6)
C9C 0.029(8) 0.020(7) 0.053(10) -0.022(7) -0.012(7) 0.006(6)
C9D 0.055(11) 0.076(13) 0.126(19) -0.077(14) -0.050(12) 0.023(10)
C9E 0.054(13) 0.16(2) 0.18(3) -0.14(2) -0.066(15) 0.067(14)
C9F 0.030(9) 0.111(17) 0.098(16) -0.087(15) -0.001(10) 0.011(10)
C9G 0.043(10) 0.067(12) 0.059(12) -0.041(10) -0.012(9) -0.004(9)
C9H 0.024(8) 0.063(11) 0.057(11) -0.048(10) -0.005(7) 0.010(7)
C10A 0.047(10) 0.040(9) 0.038(9) -0.012(8) -0.021(8) -0.005(7)
C10B 0.035(9) 0.082(13) 0.039(10) -0.034(10) -0.004(8) -0.019(9)
C10C 0.051(11) 0.067(12) 0.048(11) -0.014(10) -0.022(9) -0.007(9)
C10D 0.029(9) 0.068(12) 0.040(10) -0.001(9) -0.003(8) 0.001(8)
C10E 0.035(9) 0.074(13) 0.041(10) -0.013(10) -0.008(8) 0.012(9)
C10F 0.047(10) 0.052(10) 0.025(9) 0.002(8) -0.001(7) -0.015(8)
C10G 0.084(15) 0.053(12) 0.074(15) -0.031(11) -0.027(12) 0.021(11)

loop_
_atom_type_symbol
_atom_type_description
_atom_type_scat_dispersion_real
_atom_type_scat_dispersion_imag
_atom_type_scat_source
C C 0.0033 0.0016 'International Tables Vol C Tables 4.2.6.8 and 6.1.1.4'
H H 0.0000 0.0000 'International Tables Vol C Tables 4.2.6.8 and 6.1.1.4'
Au Au -2.0133 8.8022 'International Tables Vol C Tables 4.2.6.8 and 6.1.1.4'
Pt Pt -1.7033 8.3905 'International Tables Vol C Tables 4.2.6.8 and 6.1.1.4'
S S 0.1246 0.1234 'International Tables Vol C Tables 4.2.6.8 and 6.1.1.4'

loop_
_geom_angle_atom_site_label_1
_geom_angle_atom_site_label_2
_geom_angle_atom_site_label_3
_geom_angle
_geom_angle_site_symmetry_1
_geom_angle_site_symmetry_3
S1 Au1 Au5 138.57(8) . .
S1 Au1 Pt1 152.64(8) . .
Au5 Au1 Pt1 59.486(16) . .
S1 Au1 Au2 93.44(8) . .
Au5 Au1 Au2 107.96(2) . .
Pt1 Au1 Au2 59.207(16) . .
S1 Au1 Au4 139.03(9) . .
Au5 Au1 Au4 69.26(2) . .
Pt1 Au1 Au4 58.494(16) . .
Au2 Au1 Au4 105.43(2) . .
S1 Au1 Au3 109.83(8) . .
Au5 Au1 Au3 111.60(2) . .
Pt1 Au1 Au3 58.063(15) . .
Au2 Au1 Au3 58.064(18) . .
Au4 Au1 Au3 56.416(17) . .
S1 Au1 Au6 110.10(9) . .
Au5 Au1 Au6 57.523(18) . .
Pt1 Au1 Au6 57.753(15) . .
Au2 Au1 Au6 59.824(18) . .
Au4 Au1 Au6 110.84(2) . .
Au3 Au1 Au6 105.92(2) . .
S1 Au1 Au8 96.80(8) . .
Au5 Au1 Au8 65.31(2) . .
Pt1 Au1 Au8 110.55(2) . .
Au2 Au1 Au8 169.50(2) . .
Au4 Au1 Au8 65.039(18) . .
Au3 Au1 Au8 115.71(2) . .
Au6 Au1 Au8 118.08(2) . .
S1 Au1 Au9 76.42(8) . .
Au5 Au1 Au9 62.474(19) . .
Pt1 Au1 Au9 113.049(19) . .
Au2 Au1 Au9 115.28(2) . .
Au4 Au1 Au9 123.75(2) . .
Au3 Au1 Au9 170.40(2) . .
Au6 Au1 Au9 64.656(18) . .
Au8 Au1 Au9 69.671(19) . .
S1 Au1 Au7 45.99(8) . .
Au5 Au1 Au7 168.68(2) . .
Pt1 Au1 Au7 112.200(19) . .
Au2 Au1 Au7 60.881(18) . .
Au4 Au1 Au7 114.14(2) . .
Au3 Au1 Au7 65.223(18) . .
Au6 Au1 Au7 112.05(2) . .
Au8 Au1 Au7 126.01(2) . .
Au9 Au1 Au7 118.95(2) . .
S9 Au2 Pt1 146.33(9) 2_575 .
S9 Au2 Au3 146.23(8) 2_575 .
Pt1 Au2 Au3 60.079(17) . .
S9 Au2 Au1 139.32(9) 2_575 .
Pt1 Au2 Au1 60.142(16) . .
Au3 Au2 Au1 63.167(19) . .
S9 Au2 Au6 101.30(8) 2_575 .
Pt1 Au2 Au6 59.150(15) . .
Au3 Au2 Au6 112.46(2) . .
Au1 Au2 Au6 63.130(19) . .
S9 Au2 Au7 96.04(9) 2_575 .
Pt1 Au2 Au7 117.20(2) . .
Au3 Au2 Au7 68.75(2) . .
Au1 Au2 Au7 65.820(19) . .
Au6 Au2 Au7 118.88(2) . .
S9 Au2 Au10 86.60(8) 2_575 .
Pt1 Au2 Au10 108.815(19) . .
Au3 Au2 Au10 60.094(17) . .
Au1 Au2 Au10 116.90(2) . .
Au6 Au2 Au10 166.97(2) . .
Au7 Au2 Au10 69.900(19) . .
S9 Au2 Au5 113.86(9) 2_575 2_575
Pt1 Au2 Au5 54.784(14) . 2_575
Au3 Au2 Au5 57.677(17) . 2_575
Au1 Au2 Au5 106.59(2) . 2_575
Au6 Au2 Au5 104.63(2) . 2_575
Au7 Au2 Au5 120.48(2) . 2_575
Au10 Au2 Au5 62.482(16) . 2_575
S9 Au2 Au4 91.77(9) 2_575 2_575
Pt1 Au2 Au4 54.636(15) . 2_575
Au3 Au2 Au4 107.10(2) . 2_575
Au1 Au2 Au4 104.76(2) . 2_575
Au6 Au2 Au4 54.007(17) . 2_575
Au7 Au2 Au4 170.56(2) . 2_575
Au10 Au2 Au4 116.00(2) . 2_575
Au5 Au2 Au4 60.306(17) 2_575 2_575
S9 Au2 Au12 44.10(8) 2_575 2_575
Pt1 Au2 Au12 105.75(2) . 2_575
Au3 Au2 Au12 164.34(2) . 2_575
Au1 Au2 Au12 117.42(2) . 2_575
Au6 Au2 Au12 59.367(17) . 2_575
Au7 Au2 Au12 126.58(2) . 2_575
Au10 Au2 Au12 124.77(2) . 2_575
Au5 Au2 Au12 109.60(2) 2_575 2_575
Au4 Au2 Au12 57.247(17) 2_575 2_575
S7 Au3 Au4 103.67(7) . .
S7 Au3 Pt1 155.80(8) . .
Au4 Au3 Pt1 60.120(17) . .
S7 Au3 Au2 143.60(8) . .
Au4 Au3 Au2 109.51(2) . .
Pt1 Au3 Au2 59.613(16) . .
S7 Au3 Au5 116.60(8) . 2_575
Au4 Au3 Au5 105.88(2) . 2_575
Pt1 Au3 Au5 58.191(15) . 2_575
Au2 Au3 Au5 68.15(2) . 2_575
S7 Au3 Au1 132.19(8) . .
Au4 Au3 Au1 60.582(18) . .
Pt1 Au3 Au1 58.510(15) . .
Au2 Au3 Au1 58.769(17) . .
Au5 Au3 Au1 111.19(2) 2_575 .
S7 Au3 Au6 98.55(8) . 2_575
Au4 Au3 Au6 58.145(18) . 2_575
Pt1 Au3 Au6 58.114(15) . 2_575
Au2 Au3 Au6 111.34(2) . 2_575
Au5 Au3 Au6 56.532(18) 2_575 2_575
Au1 Au3 Au6 106.54(2) . 2_575
S7 Au3 Au10 82.04(7) . .
Au4 Au3 Au10 173.16(2) . .
Pt1 Au3 Au10 113.24(2) . .
Au2 Au3 Au10 66.093(18) . .
Au5 Au3 Au10 67.839(19) 2_575 .
Au1 Au3 Au10 118.34(2) . .
Au6 Au3 Au10 117.73(2) 2_575 .
S7 Au3 Au11 44.76(8) . .
Au4 Au3 Au11 63.433(18) . .
Pt1 Au3 Au11 111.99(2) . .
Au2 Au3 Au11 171.60(2) . .
Au5 Au3 Au11 108.49(2) 2_575 .
Au1 Au3 Au11 117.581(19) . .
Au6 Au3 Au11 61.496(18) 2_575 .
Au10 Au3 Au11 120.45(2) . .
S7 Au3 Au7 93.51(8) . .
Au4 Au3 Au7 114.25(2) . .
Pt1 Au3 Au7 109.299(18) . .
Au2 Au3 Au7 59.526(18) . .
Au5 Au3 Au7 121.55(2) 2_575 .
Au1 Au3 Au7 61.252(17) . .
Au6 Au3 Au7 167.01(2) 2_575 .
Au10 Au3 Au7 68.625(18) . .
Au11 Au3 Au7 126.66(2) . .
S4 Au4 Au3 145.18(10) . .
S4 Au4 Pt1 145.05(9) . .
Au3 Au4 Pt1 60.671(17) . .
S4 Au4 Au6 140.00(10) . 2_575
Au3 Au4 Au6 65.012(19) . 2_575
Pt1 Au4 Au6 60.556(15) . 2_575
S4 Au4 Au1 105.78(9) . .
Au3 Au4 Au1 63.002(18) . .
Pt1 Au4 Au1 59.474(16) . .
Au6 Au4 Au1 113.70(2) 2_575 .
S4 Au4 Au12 76.99(10) . .
Au3 Au4 Au12 121.40(2) . .
Pt1 Au4 Au12 111.36(2) . .
Au6 Au4 Au12 63.063(19) 2_575 .
Au1 Au4 Au12 167.73(2) . .
S4 Au4 Au8 46.05(9) . .
Au3 Au4 Au8 117.33(2) . .
Pt1 Au4 Au8 107.572(19) . .
Au6 Au4 Au8 165.98(2) 2_575 .
Au1 Au4 Au8 60.320(18) . .
Au12 Au4 Au8 119.75(2) . .
S4 Au4 Au11 99.90(9) . .
Au3 Au4 Au11 66.429(19) . .
Pt1 Au4 Au11 114.81(2) . .
Au6 Au4 Au11 64.363(18) 2_575 .
Au1 Au4 Au11 122.28(2) . .
Au12 Au4 Au11 68.061(18) . .
Au8 Au4 Au11 129.64(2) . .
S4 Au4 Au2 107.27(10) . 2_575
Au3 Au4 Au2 107.49(2) . 2_575
Pt1 Au4 Au2 54.696(15) . 2_575
Au6 Au4 Au2 57.355(18) 2_575 2_575
Au1 Au4 Au2 104.53(2) . 2_575
Au12 Au4 Au2 63.470(18) . 2_575
Au8 Au4 Au2 110.38(2) . 2_575
Au11 Au4 Au2 115.75(2) . 2_575
S4 Au4 Au5 90.73(9) . .
Au3 Au4 Au5 104.90(2) . .
Pt1 Au4 Au5 54.550(14) . .
Au6 Au4 Au5 106.87(2) 2_575 .
Au1 Au4 Au5 54.163(17) . .
Au12 Au4 Au5 114.37(2) . .
Au8 Au4 Au5 59.156(17) . .
Au11 Au4 Au5 169.36(2) . .
Au2 Au4 Au5 59.700(18) 2_575 .
S3 Au5 Pt1 147.49(9) 2_575 .
S3 Au5 Au6 134.50(8) 2_575 .
Pt1 Au5 Au6 60.528(15) . .
S3 Au5 Au1 147.51(8) 2_575 .
Pt1 Au5 Au1 60.462(16) . .
Au6 Au5 Au1 64.90(2) . .
S3 Au5 Au3 99.47(8) 2_575 2_575
Pt1 Au5 Au3 58.659(15) . 2_575
Au6 Au5 Au3 62.854(19) . 2_575
Au1 Au5 Au3 112.97(2) . 2_575
S3 Au5 Au9 96.45(9) 2_575 .
Pt1 Au5 Au9 115.527(19) . .
Au6 Au5 Au9 67.708(19) . .
Au1 Au5 Au9 64.467(18) . .
Au3 Au5 Au9 123.81(2) 2_575 .
S3 Au5 Au8 87.71(8) 2_575 .
Pt1 Au5 Au8 108.317(19) . .
Au6 Au5 Au8 121.24(2) . .
Au1 Au5 Au8 61.461(19) . .
Au3 Au5 Au8 163.89(2) 2_575 .
Au9 Au5 Au8 69.034(19) . .
S3 Au5 Au2 93.29(9) 2_575 2_575
Pt1 Au5 Au2 54.807(13) . 2_575
Au6 Au5 Au2 105.26(2) . 2_575
Au1 Au5 Au2 106.77(2) . 2_575
Au3 Au5 Au2 54.173(17) 2_575 2_575
Au9 Au5 Au2 170.26(2) . 2_575
Au8 Au5 Au2 111.36(2) . 2_575
S3 Au5 Au4 118.37(8) 2_575 .
Pt1 Au5 Au4 54.514(14) . .
Au6 Au5 Au4 106.81(2) . .
Au1 Au5 Au4 56.576(17) . .
Au3 Au5 Au4 104.00(2) 2_575 .
Au9 Au5 Au4 114.56(2) . .
Au8 Au5 Au4 60.021(17) . .
Au2 Au5 Au4 59.991(17) 2_575 .
S3 Au5 Au10 44.52(8) 2_575 2_575
Pt1 Au5 Au10 105.17(2) . 2_575
Au6 Au5 Au10 114.02(2) . 2_575
Au1 Au5 Au10 164.78(2) . 2_575
Au3 Au5 Au10 57.359(18) 2_575 2_575
Au9 Au5 Au10 130.19(2) . 2_575
Au8 Au5 Au10 124.08(2) . 2_575
Au2 Au5 Au10 58.258(17) 2_575 2_575
Au4 Au5 Au10 112.01(2) . 2_575
S6 Au6 Au4 146.69(8) . 2_575
S6 Au6 Au5 99.45(8) . .
Au4 Au6 Au5 108.24(2) 2_575 .
S6 Au6 Pt1 153.84(8) . .
Au4 Au6 Pt1 59.465(16) 2_575 .
Au5 Au6 Pt1 59.483(15) . .
S6 Au6 Au2 121.44(8) . .
Au4 Au6 Au2 68.64(2) 2_575 .
Au5 Au6 Au2 105.67(2) . .
Pt1 Au6 Au2 58.187(15) . .
S6 Au6 Au3 128.49(8) . 2_575
Au4 Au6 Au3 56.843(18) 2_575 2_575
Au5 Au6 Au3 60.612(18) . 2_575
Pt1 Au6 Au3 57.612(15) . 2_575
Au2 Au6 Au3 109.91(2) . 2_575
S6 Au6 Au1 98.82(8) . .
Au4 Au6 Au1 111.42(2) 2_575 .
Au5 Au6 Au1 57.577(18) . .
Pt1 Au6 Au1 57.691(15) . .
Au2 Au6 Au1 57.047(18) . .
Au3 Au6 Au1 105.65(2) 2_575 .
S6 Au6 Au12 89.58(8) . 2_575
Au4 Au6 Au12 63.989(18) 2_575 2_575
Au5 Au6 Au12 170.72(2) . 2_575
Pt1 Au6 Au12 111.253(19) . 2_575
Au2 Au6 Au12 67.339(19) . 2_575
Au3 Au6 Au12 115.05(2) 2_575 2_575
Au1 Au6 Au12 119.17(2) . 2_575
S6 Au6 Au11 88.17(8) . 2_575
Au4 Au6 Au11 64.087(18) 2_575 2_575
Au5 Au6 Au11 113.84(2) . 2_575
Pt1 Au6 Au11 113.70(2) . 2_575
Au2 Au6 Au11 125.29(2) . 2_575
Au3 Au6 Au11 63.955(19) 2_575 2_575
Au1 Au6 Au11 169.59(2) . 2_575
Au12 Au6 Au11 68.265(18) 2_575 2_575
S6 Au6 Au9 44.87(8) . .
Au4 Au6 Au9 168.09(2) 2_575 .
Au5 Au6 Au9 60.598(18) . .
Pt1 Au6 Au9 109.032(19) . .
Au2 Au6 Au9 108.97(2) . .
Au3 Au6 Au9 115.57(2) 2_575 .
Au1 Au6 Au9 59.980(17) . .
Au12 Au6 Au9 126.67(2) 2_575 .
Au11 Au6 Au9 122.78(2) 2_575 .
S2 Au7 S1 175.33(12) . .
S2 Au7 Au2 93.47(9) . .
S1 Au7 Au2 89.32(9) . .
S2 Au7 Au1 135.74(9) . .
S1 Au7 Au1 48.76(9) . .
Au2 Au7 Au1 53.299(17) . .
S2 Au7 Au3 83.60(9) . .
S1 Au7 Au3 101.06(9) . .
Au2 Au7 Au3 51.722(17) . .
Au1 Au7 Au3 53.524(15) . .
S4 Au8 S5 169.88(12) . .
S4 Au8 Au1 100.96(8) . .
S5 Au8 Au1 88.95(8) . .
S4 Au8 Au5 92.67(9) . .
S5 Au8 Au5 91.64(9) . .
Au1 Au8 Au5 53.225(17) . .
S4 Au8 Au4 46.87(8) . .
S5 Au8 Au4 142.49(8) . .
Au1 Au8 Au4 54.641(16) . .
Au5 Au8 Au4 60.823(17) . .
S5 Au9 S6 173.75(12) . .
S5 Au9 Au5 93.21(9) . .
S6 Au9 Au5 92.93(9) . .
S5 Au9 Au1 86.61(8) . .
S6 Au9 Au1 96.23(8) . .
Au5 Au9 Au1 53.059(15) . .
S5 Au9 Au6 138.20(9) . .
S6 Au9 Au6 46.73(8) . .
Au5 Au9 Au6 51.695(16) . .
Au1 Au9 Au6 55.364(17) . .
S3 Au10 S2 171.21(11) . .
S3 Au10 Au3 97.85(8) . .
S2 Au10 Au3 90.93(8) . .
S3 Au10 Au2 94.88(7) . .
S2 Au10 Au2 90.70(8) . .
Au3 Au10 Au2 53.812(16) . .
S3 Au10 Au5 45.41(7) . 2_575
S2 Au10 Au5 143.05(8) . 2_575
Au3 Au10 Au5 54.801(17) . 2_575
Au2 Au10 Au5 59.259(17) . 2_575
S8 Au11 S7 175.62(11) . .
S8 Au11 Au4 90.41(8) . .
S7 Au11 Au4 93.08(8) . .
S8 Au11 Au6 90.16(8) . 2_575
S7 Au11 Au6 94.08(8) . 2_575
Au4 Au11 Au6 51.552(16) . 2_575
S8 Au11 Au3 137.38(8) . .
S7 Au11 Au3 46.82(7) . .
Au4 Au11 Au3 50.138(15) . .
Au6 Au11 Au3 54.550(17) 2_575 .
S8 Au12 S9 171.56(11) . .
S8 Au12 Au6 92.37(8) . 2_575
S9 Au12 Au6 96.01(8) . 2_575
S8 Au12 Au4 91.80(9) . .
S9 Au12 Au4 94.05(8) . .
Au6 Au12 Au4 52.950(16) 2_575 .
S8 Au12 Au2 143.58(8) . 2_575
S9 Au12 Au2 44.72(8) . 2_575
Au6 Au12 Au2 53.293(16) 2_575 2_575
Au4 Au12 Au2 59.284(18) . 2_575
Au4 Pt1 Au4 180.0 2_575 .
Au4 Pt1 Au5 109.066(16) 2_575 .
Au4 Pt1 Au5 70.936(17) . .
Au4 Pt1 Au5 70.934(16) 2_575 2_575
Au4 Pt1 Au5 109.064(16) . 2_575
Au5 Pt1 Au5 180.0 . 2_575
Au4 Pt1 Au2 109.334(18) 2_575 2_575
Au4 Pt1 Au2 70.666(18) . 2_575
Au5 Pt1 Au2 70.408(17) . 2_575
Au5 Pt1 Au2 109.592(16) 2_575 2_575
Au4 Pt1 Au2 70.666(18) 2_575 .
Au4 Pt1 Au2 109.334(18) . .
Au5 Pt1 Au2 109.591(17) . .
Au5 Pt1 Au2 70.409(17) 2_575 .
Au2 Pt1 Au2 180.0 2_575 .
Au4 Pt1 Au3 59.211(17) 2_575 2_575
Au4 Pt1 Au3 120.790(17) . 2_575
Au5 Pt1 Au3 63.150(16) . 2_575
Au5 Pt1 Au3 116.849(16) 2_575 2_575
Au2 Pt1 Au3 60.307(16) 2_575 2_575
Au2 Pt1 Au3 119.692(16) . 2_575
Au4 Pt1 Au3 120.790(17) 2_575 .
Au4 Pt1 Au3 59.209(17) . .
Au5 Pt1 Au3 116.848(16) . .
Au5 Pt1 Au3 63.152(16) 2_575 .
Au2 Pt1 Au3 119.693(16) 2_575 .
Au2 Pt1 Au3 60.308(16) . .
Au3 Pt1 Au3 179.999(18) 2_575 .
Au4 Pt1 Au1 117.970(16) 2_575 .
Au4 Pt1 Au1 62.032(16) . .
Au5 Pt1 Au1 60.052(15) . .
Au5 Pt1 Au1 119.948(15) 2_575 .
Au2 Pt1 Au1 119.349(16) 2_575 .
Au2 Pt1 Au1 60.650(16) . .
Au3 Pt1 Au1 116.573(15) 2_575 .
Au3 Pt1 Au1 63.426(16) . .
Au4 Pt1 Au1 62.031(16) 2_575 2_575
Au4 Pt1 Au1 117.967(16) . 2_575
Au5 Pt1 Au1 119.949(15) . 2_575
Au5 Pt1 Au1 60.051(15) 2_575 2_575
Au2 Pt1 Au1 60.651(16) 2_575 2_575
Au2 Pt1 Au1 119.350(16) . 2_575
Au3 Pt1 Au1 63.429(16) 2_575 2_575
Au3 Pt1 Au1 116.572(15) . 2_575
Au1 Pt1 Au1 180.0 . 2_575
Au4 Pt1 Au6 120.021(17) 2_575 2_575
Au4 Pt1 Au6 59.977(17) . 2_575
Au5 Pt1 Au6 120.012(15) . 2_575
Au5 Pt1 Au6 59.988(16) 2_575 2_575
Au2 Pt1 Au6 62.665(16) 2_575 2_575
Au2 Pt1 Au6 117.336(16) . 2_575
Au3 Pt1 Au6 115.727(17) 2_575 2_575
Au3 Pt1 Au6 64.274(16) . 2_575
Au1 Pt1 Au6 115.443(17) . 2_575
Au1 Pt1 Au6 64.555(16) 2_575 2_575
Au4 Pt1 Au6 59.979(17) 2_575 .
Au4 Pt1 Au6 120.024(17) . .
Au5 Pt1 Au6 59.989(15) . .
Au5 Pt1 Au6 120.011(15) 2_575 .
Au2 Pt1 Au6 117.336(16) 2_575 .
Au2 Pt1 Au6 62.663(16) . .
Au3 Pt1 Au6 64.274(16) 2_575 .
Au3 Pt1 Au6 115.726(16) . .
Au1 Pt1 Au6 64.557(17) . .
Au1 Pt1 Au6 115.445(17) 2_575 .
Au6 Pt1 Au6 179.999(15) 2_575 .
C1A S1 Au7 108.6(5) . .
C1A S1 Au1 117.8(6) . .
Au7 S1 Au1 85.25(11) . .
C2A S2 Au7 103.6(4) . .
C2A S2 Au10 104.0(4) . .
Au7 S2 Au10 101.24(12) . .
C3A S3 Au10 107.2(4) . .
C3A S3 Au5 108.9(4) . 2_575
Au10 S3 Au5 90.07(11) . 2_575
C4AB S4 Au8 119.7(12) . .
C4AA S4 Au8 103.2(7) . .
C4AB S4 Au4 120.0(12) . .
C4AA S4 Au4 101.8(6) . .
Au8 S4 Au4 87.09(12) . .
C5A S5 Au8 102.5(4) . .
C5A S5 Au9 106.5(4) . .
Au8 S5 Au9 100.29(13) . .
C6A S6 Au9 101.5(5) . .
C6A S6 Au6 104.5(5) . .
Au9 S6 Au6 88.39(11) . .
C7A S7 Au11 105.8(4) . .
C7A S7 Au3 108.7(4) . .
Au11 S7 Au3 88.42(10) . .
C8A S8 Au11 106.0(4) . .
C8A S8 Au12 106.3(4) . .
Au11 S8 Au12 100.12(12) . .
C9A S9 Au12 103.9(4) . .
C9A S9 Au2 104.6(4) . 2_575
Au12 S9 Au2 91.18(11) . 2_575
C1B C1A S1 115.5(13) . .
C1A C1B C1C 107.3(13) . .
C1D C1C C1H 120.0 . .
C1D C1C C1B 121.9(11) . .
C1H C1C C1B 118.1(11) . .
C1C C1D C1E 120.0 . .
C1D C1E C1F 120.0 . .
C1G C1F C1E 120.0 . .
C1F C1G C1H 120.0 . .
C1G C1H C1C 120.0 . .
C2B C2A S2 111.1(9) . .
C2A C2B C2C 111.7(10) . .
C2D C2C C2H 120.0 . .
C2D C2C C2B 120.2(8) . .
C2H C2C C2B 119.8(8) . .
C2E C2D C2C 120.0 . .
C2F C2E C2D 120.0 . .
C2G C2F C2E 120.0 . .
C2F C2G C2H 120.0 . .
C2G C2H C2C 120.0 . .
C3B C3A S3 117.7(9) . .
C3A C3B C3C 108.3(10) . .
C3D C3C C3H 120.0 . .
C3D C3C C3B 118.8(8) . .
C3H C3C C3B 121.2(8) . .
C3C C3D C3E 120.0 . .
C3F C3E C3D 120.0 . .
C3G C3F C3E 120.0 . .
C3F C3G C3H 120.0 . .
C3G C3H C3C 120.0 . .
C4BA C4AA S4 111.2(13) . .
C4CA C4BA C4AA 110.4(15) . .
C4HA C4CA C4DA 114.9(17) . .
C4HA C4CA C4BA 121.2(17) . .
C4DA C4CA C4BA 123.8(19) . .
C4E C4DA C4CA 123(2) . .
C4G C4HA C4CA 121.6(17) . .
C4BB C4AB S4 108.5(15) . .
C4AB C4BB C4CB 110(2) . .
C4HB C4CB C4DB 127(2) . .
C4HB C4CB C4BB 118(2) . .
C4DB C4CB C4BB 115(2) . .
C4CB C4DB C4E 113(2) . .
C4CB C4HB C4G 114(3) . .
C4DA C4E C4F 120.0(15) . .
C4F C4E C4DB 121.9(13) . .
C4G C4F C4E 119.2(11) . .
C4HA C4G C4F 120.6(13) . .
C4F C4G C4HB 116.7(15) . .
C5B C5A S5 111.6(9) . .
C5C C5B C5A 112.8(10) . .
C5D C5C C5H 120.0 . .
C5D C5C C5B 119.5(8) . .
C5H C5C C5B 120.5(8) . .
C5C C5D C5E 120.0 . .
C5F C5E C5D 120.0 . .
C5E C5F C5G 120.0 . .
C5H C5G C5F 120.0 . .
C5G C5H C5C 120.0 . .
C6B C6A S6 107.0(10) . .
C6C C6B C6A 116.5(15) . .
C6D C6C C6H 120.0 . .
C6D C6C C6B 119.2(13) . .
C6H C6C C6B 120.8(13) . .
C6C C6D C6E 120.0 . .
C6F C6E C6D 120.0 . .
C6E C6F C6G 120.0 . .
C6H C6G C6F 120.0 . .
C6G C6H C6C 120.0 . .
C7B C7A S7 113.1(9) . .
C7A C7B C7C 110.6(11) . .
C7D C7C C7H 120.0 . .
C7D C7C C7B 121.8(9) . .
C7H C7C C7B 118.2(9) . .
C7E C7D C7C 120.0 . .
C7D C7E C7F 120.0 . .
C7G C7F C7E 120.0 . .
C7F C7G C7H 120.0 . .
C7G C7H C7C 120.0 . .
C8B C8A S8 112.1(9) . .
C8C C8B C8A 115.5(10) . .
C8D C8C C8H 120.0 . .
C8D C8C C8B 119.7(8) . .
C8H C8C C8B 120.1(8) . .
C8C C8D C8E 120.0 . .
C8F C8E C8D 120.0 . .
C8G C8F C8E 120.0 . .
C8F C8G C8H 120.0 . .
C8G C8H C8C 120.0 . .
C9B C9A S9 112.0(8) . .
C9C C9B C9A 114.1(10) . .
C9D C9C C9H 120.0 . .
C9D C9C C9B 117.3(8) . .
C9H C9C C9B 122.7(8) . .
C9E C9D C9C 120.0 . .
C9D C9E C9F 120.0 . .
C9G C9F C9E 120.0 . .
C9H C9G C9F 120.0 . .
C9G C9H C9C 120.0 . .
C10B C10A C10F 120.0 . .
C10B C10A C10G 119.8(10) . .
C10F C10A C10G 120.1(10) . .
C10C C10B C10A 120.0 . .
C10B C10C C10D 120.0 . .
C10C C10D C10E 120.0 . .
C10F C10E C10D 120.0 . .
C10E C10F C10A 120.0 . .

loop_
_geom_bond_atom_site_label_1
_geom_bond_atom_site_label_2
_geom_bond_distance
_geom_bond_site_symmetry_2
Au1 S1 2.411(3) .
Au1 Au5 2.7828(7) .
Au1 Pt1 2.7942(6) .
Au1 Au2 2.8083(7) .
Au1 Au4 2.8649(7) .
Au1 Au3 2.9306(7) .
Au1 Au6 2.9854(8) .
Au1 Au8 3.0520(8) .
Au1 Au9 3.1416(7) .
Au1 Au7 3.1953(8) .
Au2 S9 2.344(3) 2_575
Au2 Pt1 2.7676(6) .
Au2 Au3 2.7871(7) .
Au2 Au6 2.8932(7) .
Au2 Au7 3.0599(8) .
Au2 Au10 3.1570(8) .
Au2 Au5 3.1906(8) 2_575
Au2 Au4 3.2000(8) 2_575
Au2 Au12 3.3302(8) 2_575
Au3 S7 2.387(3) .
Au3 Au4 2.7400(7) .
Au3 Pt1 2.7807(6) .
Au3 Au5 2.9049(8) 2_575
Au3 Au6 2.9666(8) 2_575
Au3 Au10 2.9935(7) .
Au3 Au11 3.2718(8) .
Au3 Au7 3.3090(8) .
Au4 S4 2.327(3) .
Au4 Pt1 2.7656(6) .
Au4 Au6 2.7800(7) 2_575
Au4 Au12 3.1303(8) .
Au4 Au8 3.1848(8) .
Au4 Au11 3.1927(8) .
Au4 Au5 3.2102(8) .
Au5 S3 2.345(3) 2_575
Au5 Pt1 2.7668(5) .
Au5 Au6 2.7811(7) .
Au5 Au9 3.0876(8) .
Au5 Au8 3.1567(8) .
Au5 Au10 3.2923(8) 2_575
Au6 S6 2.389(3) .
Au6 Pt1 2.7961(5) .
Au6 Au12 3.1052(8) 2_575
Au6 Au11 3.2002(8) 2_575
Au6 Au9 3.2792(8) .
Au7 S2 2.297(3) .
Au7 S1 2.306(3) .
Au8 S4 2.296(4) .
Au8 S5 2.300(3) .
Au9 S5 2.310(3) .
Au9 S6 2.315(3) .
Au10 S3 2.308(3) .
Au10 S2 2.312(3) .
Au11 S8 2.303(3) .
Au11 S7 2.305(3) .
Au12 S8 2.313(3) .
Au12 S9 2.318(3) .
S1 C1A 1.815(15) .
S2 C2A 1.840(12) .
S3 C3A 1.815(13) .
S4 C4AB 1.821(18) .
S4 C4AA 1.880(15) .
S5 C5A 1.833(11) .
S6 C6A 1.853(14) .
S7 C7A 1.819(13) .
S8 C8A 1.823(13) .
S9 C9A 1.826(13) .
C1A C1B 1.44(2) .
C1B C1C 1.644(17) .
C1C C1D 1.3900 .
C1C C1H 1.3900 .
C1D C1E 1.3900 .
C1E C1F 1.3900 .
C1F C1G 1.3900 .
C1G C1H 1.3900 .
C2A C2B 1.509(17) .
C2B C2C 1.518(13) .
C2C C2D 1.3900 .
C2C C2H 1.3900 .
C2D C2E 1.3900 .
C2E C2F 1.3900 .
C2F C2G 1.3900 .
C2G C2H 1.3900 .
C3A C3B 1.531(17) .
C3B C3C 1.537(13) .
C3C C3D 1.3900 .
C3C C3H 1.3900 .
C3D C3E 1.3900 .
C3E C3F 1.3900 .
C3F C3G 1.3900 .
C3G C3H 1.3900 .
C4AA C4BA 1.508(16) .
C4BA C4CA 1.507(16) .
C4CA C4HA 1.396(16) .
C4CA C4DA 1.403(18) .
C4DA C4E 1.29(3) .
C4HA C4G 1.33(2) .
C4AB C4BB 1.523(19) .
C4BB C4CB 1.567(17) .
C4CB C4HB 1.370(19) .
C4CB C4DB 1.390(18) .
C4DB C4E 1.51(3) .
C4HB C4G 1.58(4) .
C4E C4F 1.39(2) .
C4F C4G 1.34(2) .
C5A C5B 1.515(17) .
C5B C5C 1.507(13) .
C5C C5D 1.3900 .
C5C C5H 1.3900 .
C5D C5E 1.3900 .
C5E C5F 1.3900 .
C5F C5G 1.3900 .
C5G C5H 1.3900 .
C6A C6B 1.67(2) .
C6B C6C 1.43(2) .
C6C C6D 1.3900 .
C6C C6H 1.3900 .
C6D C6E 1.3900 .
C6E C6F 1.3900 .
C6F C6G 1.3900 .
C6G C6H 1.3900 .
C7A C7B 1.516(16) .
C7B C7C 1.525(16) .
C7C C7D 1.3900 .
C7C C7H 1.3900 .
C7D C7E 1.3900 .
C7E C7F 1.3900 .
C7F C7G 1.3900 .
C7G C7H 1.3900 .
C8A C8B 1.517(16) .
C8B C8C 1.514(14) .
C8C C8D 1.3900 .
C8C C8H 1.3900 .
C8D C8E 1.3900 .
C8E C8F 1.3900 .
C8F C8G 1.3900 .
C8G C8H 1.3900 .
C9A C9B 1.536(15) .
C9B C9C 1.528(14) .
C9C C9D 1.3900 .
C9C C9H 1.3900 .
C9D C9E 1.3900 .
C9E C9F 1.3900 .
C9F C9G 1.3900 .
C9G C9H 1.3900 .
C10A C10B 1.3900 .
C10A C10F 1.3900 .
C10A C10G 1.485(18) .
C10B C10C 1.3900 .
C10C C10D 1.3900 .
C10D C10E 1.3900 .
C10E C10F 1.3900 .
